data_2202017
loop_
_publ_author_name
'Vrabel, Victor'
'Oktavec, Drahom\'ir'
'Marchal\'in, \<Stefan'

_publ_section_title
;2,3-Dimethyl 5-isopropyl
 1-ethoxymethyl-6-methyl-4-(3-nitrophenyl)-1,4-dihydropyridine-2,3,5-tricarboxylate
;
_journal_issue 3
_journal_name_full 'Acta Crystallographica Section E'
_journal_page_first o306
_journal_page_last o307
_journal_paper_doi 10.1107/S1600536803003015
_journal_volume 59
_journal_year 2003
_chemical_formula_iupac 'C23 H28 N2 O9'
_chemical_formula_moiety 'C23 H28 N2 O9'
_chemical_formula_sum 'C23 H28 N2 O9'
_chemical_formula_weight 476.47
_chemical_name_systematic
;
2,3-Dimethyl 5-isopropyl 1-ethoxymethyl-6-methyl-4-(3-nitrophenyl)-1,4-
dihydropyridine-2,3,5-tricarboxylate
;
_space_group_IT_number 14
_symmetry_cell_setting monoclinic
_symmetry_space_group_name_Hall '-P 2ybc'
_symmetry_space_group_name_H-M 'P 1 21/c 1'
_atom_sites_solution_hydrogens geom
_atom_sites_solution_primary direct
_atom_sites_solution_secondary difmap
_cell_angle_alpha 90.00
_cell_angle_beta 99.53(3)
_cell_angle_gamma 90.00
_cell_formula_units_Z 4
_cell_length_a 9.291(4)
_cell_length_b 9.589(3)
_cell_length_c 27.175(13)
_cell_measurement_reflns_used 25
_cell_measurement_temperature 293(2)
_cell_measurement_theta_max 18.7
_cell_measurement_theta_min 6.9
_cell_volume 2387.6(17)
_computing_cell_refinement 'Syntex P2~1~ software'
_computing_data_collection 'Syntex P2~1~ software'
_computing_data_reduction 'XP21   (Pavel\<c\'ik, 1987)'
_computing_molecular_graphics 'ORTEPII  (Johnson, 1976)'
_computing_publication_material SHELXS97
_computing_structure_refinement 'SHELXL97 (Sheldrick, 1997)'
_computing_structure_solution 'SHELXS97 (Sheldrick, 1990)'
_diffrn_ambient_temperature 293(2)
_diffrn_measured_fraction_theta_full 0.998
_diffrn_measured_fraction_theta_max 0.998
_diffrn_measurement_device_type 'Syntex P2~1~'
_diffrn_measurement_method \q/2\q
_diffrn_radiation_monochromator graphite
_diffrn_radiation_source 'fine-focus sealed tube'
_diffrn_radiation_type MoK\a
_diffrn_radiation_wavelength 0.71073
_diffrn_reflns_av_R_equivalents 0.0000
_diffrn_reflns_av_sigmaI/netI 0.2747
_diffrn_reflns_limit_h_max 12
_diffrn_reflns_limit_h_min 0
_diffrn_reflns_limit_k_max 12
_diffrn_reflns_limit_k_min 0
_diffrn_reflns_limit_l_max 34
_diffrn_reflns_limit_l_min -35
_diffrn_reflns_number 5519
_diffrn_reflns_theta_full 27.56
_diffrn_reflns_theta_max 27.56
_diffrn_reflns_theta_min 1.52
_diffrn_standards_decay_% 0
_diffrn_standards_interval_time 100
_diffrn_standards_number 2
_exptl_absorpt_coefficient_mu 0.103
_exptl_absorpt_correction_type none
_exptl_crystal_colour yellow
_exptl_crystal_density_diffrn 1.325
_exptl_crystal_density_meas 1.330(10)
_exptl_crystal_density_method 'flotation in bromoform--hexane'
_exptl_crystal_description block
_exptl_crystal_F_000 1008
_exptl_crystal_size_max 0.4
_exptl_crystal_size_mid 0.3
_exptl_crystal_size_min 0.3
_refine_diff_density_max 0.213
_refine_diff_density_min -0.162
_refine_ls_extinction_coef 0.0027(2)
_refine_ls_extinction_expression Fc^*^=kFc[1+0.001xFc^2^\l^3^/sin(2\q)]^-1/4^
_refine_ls_extinction_method SHELXL
_refine_ls_goodness_of_fit_ref 0.928
_refine_ls_hydrogen_treatment constr
_refine_ls_matrix_type full
_refine_ls_number_parameters 313
_refine_ls_number_reflns 5519
_refine_ls_number_restraints 0
_refine_ls_restrained_S_all 0.928
_refine_ls_R_factor_all 0.2424
_refine_ls_R_factor_gt 0.0588
_refine_ls_shift/su_max 0.004
_refine_ls_shift/su_mean 0.000
_refine_ls_structure_factor_coef Fsqd
_refine_ls_weighting_details 'calc w = 1/[\s^2^(Fo^2^)+(0.0187P)^2^] where P = (Fo^2^+2Fc^2^)/3'
_refine_ls_weighting_scheme calc
_refine_ls_wR_factor_gt 0.0736
_refine_ls_wR_factor_ref 0.0834
_reflns_number_gt 1503
_reflns_number_total 5519
_reflns_threshold_expression I>2\s(I)
_cod_data_source_file lh6034.cif
_cod_data_source_block I
_cod_original_sg_symbol_H-M 'P 21/c'
_cod_database_code 2202017

loop_
_symmetry_equiv_pos_as_xyz
'x, y, z'
'-x, y+1/2, -z+1/2'
'-x, -y, -z'
'x, -y-1/2, z-1/2'

loop_
_atom_site_label
_atom_site_fract_x
_atom_site_fract_y
_atom_site_fract_z
_atom_site_U_iso_or_equiv
_atom_site_adp_type
_atom_site_calc_flag
_atom_site_refinement_flags
_atom_site_occupancy
_atom_site_disorder_assembly
_atom_site_disorder_group
_atom_site_type_symbol
O1 0.7279(3) -0.4152(2) 0.67898(9) 0.0956(7) Uani d . 1 . . O
O2 0.5845(2) -0.2275(2) 0.79432(6) 0.0943(8) Uani d . 1 . . O
O3 0.8117(2) -0.23776(18) 0.77752(6) 0.0681(6) Uani d . 1 . . O
O4 0.74316(19) 0.05575(17) 0.78769(5) 0.0746(6) Uani d . 1 . . O
O5 0.7679(2) 0.1972(2) 0.72510(6) 0.0647(6) Uani d . 1 . . O
O6 0.7651(2) 0.3403(2) 0.51954(7) 0.0844(7) Uani d . 1 . . O
O7 0.9599(2) 0.2487(2) 0.50037(6) 0.0872(7) Uani d . 1 . . O
O8 0.2915(2) -0.04339(18) 0.55522(7) 0.0818(7) Uani d . 1 . . O
O9 0.41566(17) 0.14887(18) 0.57961(5) 0.0509(5) Uani d . 1 . . O
N1 0.5540(2) -0.2373(2) 0.68197(7) 0.0527(6) Uani d . 1 . . N
N2 0.8597(3) 0.2523(3) 0.52454(8) 0.0626(7) Uani d . 1 . . N
C1 0.6297(3) -0.1459(3) 0.71601(8) 0.0460(7) Uani d . 1 . . C
C2 0.6513(3) -0.0145(3) 0.70464(8) 0.0426(7) Uani d . 1 . . C
C3 0.6097(2) 0.0382(2) 0.65277(7) 0.0414(6) Uani d . 1 . . C
H3 0.5743 0.1341 0.6545 0.050 Uiso calc R 1 . . H
C4 0.4848(2) -0.0502(3) 0.62581(8) 0.0410(7) Uani d . 1 . . C
C5 0.4680(3) -0.1832(3) 0.63865(9) 0.0454(7) Uani d . 1 . . C
C6 0.5879(3) -0.3856(3) 0.68790(10) 0.0710(9) Uani d . 1 . . C
H6A 0.5795 -0.4142 0.7215 0.085 Uiso calc R 1 . . H
H6B 0.5176 -0.4386 0.6649 0.085 Uiso calc R 1 . . H
C7 0.7411(4) -0.4476(4) 0.63160(12) 0.1120(13) Uani d . 1 . . C
H7A 0.7024 -0.3719 0.6096 0.134 Uiso calc R 1 . . H
H7B 0.6843 -0.5306 0.6213 0.134 Uiso calc R 1 . . H
C8 0.8964(4) -0.4725(3) 0.62678(11) 0.1196(12) Uani d . 1 . . C
H8A 0.9024 -0.4955 0.5928 0.179 Uiso calc R 1 . . H
H8B 0.9344 -0.5482 0.6481 0.179 Uiso calc R 1 . . H
H8C 0.9523 -0.3898 0.6363 0.179 Uiso calc R 1 . . H
C9 0.6712(4) -0.2069(3) 0.76746(9) 0.0589(8) Uani d . 1 . . C
C10 0.8600(3) -0.2995(3) 0.82578(9) 0.1065(12) Uani d . 1 . . C
H10A 0.9615 -0.3234 0.8290 0.160 Uiso calc R 1 . . H
H10B 0.8041 -0.3822 0.8291 0.160 Uiso calc R 1 . . H
H10C 0.8467 -0.2342 0.8514 0.160 Uiso calc R 1 . . H
C11 0.7239(3) 0.0806(3) 0.74377(10) 0.0544(8) Uani d . 1 . . C
C12 0.8348(3) 0.2998(3) 0.76061(9) 0.0950(11) Uani d . 1 . . C
H12A 0.8479 0.3853 0.7435 0.142 Uiso calc R 1 . . H
H12B 0.9279 0.2661 0.7769 0.142 Uiso calc R 1 . . H
H12C 0.7729 0.3162 0.7850 0.142 Uiso calc R 1 . . H
C13 0.7348(3) 0.0391(3) 0.62293(8) 0.0386(6) Uani d . 1 . . C
C14 0.7456(3) 0.1443(2) 0.58971(8) 0.0412(7) Uani d . 1 . . C
H14 0.6801 0.2184 0.5865 0.049 Uiso calc . 1 . . H
C15 0.8547(3) 0.1393(3) 0.56097(9) 0.0455(7) Uani d . 1 . . C
C16 0.9559(3) 0.0352(3) 0.56523(9) 0.0543(7) Uani d . 1 . . C
H16 1.0293 0.0345 0.5457 0.065 Uiso calc . 1 . . H
C17 0.9460(3) -0.0681(3) 0.59904(9) 0.0535(7) Uani d . 1 . . C
H17 1.0129 -0.1410 0.6026 0.064 Uiso calc . 1 . . H
C18 0.8373(3) -0.0647(3) 0.62785(8) 0.0499(7) Uani d . 1 . . C
H18 0.8335 -0.1347 0.6513 0.060 Uiso calc . 1 . . H
C19 0.3870(3) 0.0138(3) 0.58384(9) 0.0484(7) Uani d . 1 . . C
C20 0.3283(3) 0.2257(3) 0.53940(9) 0.0625(8) Uani d . 1 . . C
H20 0.2266 0.1943 0.5352 0.075 Uiso calc R 1 . . H
C21 0.3386(4) 0.3747(3) 0.55625(10) 0.1195(13) Uani d . 1 . . C
H21A 0.2668 0.4292 0.5351 0.179 Uiso calc R 1 . . H
H21B 0.4342 0.4100 0.5544 0.179 Uiso calc R 1 . . H
H21C 0.3214 0.3802 0.5901 0.179 Uiso calc R 1 . . H
C22 0.3874(3) 0.2032(3) 0.49220(9) 0.1130(12) Uani d . 1 . . C
H22A 0.4856 0.2379 0.4961 0.170 Uiso calc R 1 . . H
H22B 0.3278 0.2518 0.4654 0.170 Uiso calc R 1 . . H
H22C 0.3870 0.1053 0.4848 0.170 Uiso calc R 1 . . H
C23 0.3559(3) -0.2825(2) 0.61175(8) 0.0640(8) Uani d . 1 . . C
H23A 0.3654 -0.3715 0.6282 0.096 Uiso calc . 1 . . H
H23B 0.3711 -0.2933 0.5779 0.096 Uiso calc . 1 . . H
H23C 0.2599 -0.2460 0.6121 0.096 Uiso calc . 1 . . H

loop_
_atom_site_aniso_label
_atom_site_aniso_U_11
_atom_site_aniso_U_22
_atom_site_aniso_U_33
_atom_site_aniso_U_12
_atom_site_aniso_U_13
_atom_site_aniso_U_23
O1 0.0896(18) 0.0818(16) 0.1119(17) 0.0077(15) 0.0063(16) -0.0159(14)
O2 0.0787(15) 0.144(2) 0.0624(12) -0.0194(15) 0.0183(11) 0.0406(13)
O3 0.0605(14) 0.0805(15) 0.0590(11) 0.0127(13) -0.0025(10) 0.0183(11)
O4 0.1057(16) 0.0789(15) 0.0357(10) -0.0017(13) 0.0012(11) -0.0031(11)
O5 0.0820(15) 0.0591(13) 0.0509(11) -0.0178(12) 0.0053(10) -0.0026(11)
O6 0.0968(18) 0.0739(16) 0.0874(15) 0.0177(14) 0.0293(14) 0.0347(13)
O7 0.0755(16) 0.1144(18) 0.0783(13) -0.0121(15) 0.0321(13) 0.0256(13)
O8 0.0690(14) 0.0651(15) 0.0963(14) -0.0141(13) -0.0299(12) 0.0100(11)
O9 0.0565(13) 0.0417(11) 0.0502(10) -0.0002(11) -0.0045(9) 0.0048(10)
N1 0.0580(16) 0.0440(15) 0.0540(14) -0.0009(14) 0.0030(12) 0.0134(13)
N2 0.064(2) 0.072(2) 0.0507(15) -0.0132(18) 0.0059(15) 0.0115(16)
C1 0.0419(18) 0.058(2) 0.0380(16) -0.0013(17) 0.0062(14) 0.0040(17)
C2 0.0423(18) 0.0473(19) 0.0383(15) 0.0006(15) 0.0069(14) 0.0015(14)
C3 0.0434(16) 0.0392(17) 0.0415(14) 0.0015(15) 0.0067(14) -0.0021(14)
C4 0.0368(16) 0.049(2) 0.0367(14) -0.0013(17) 0.0054(13) 0.0044(15)
C5 0.0426(18) 0.0444(19) 0.0505(17) -0.0043(16) 0.0114(15) 0.0008(15)
C6 0.071(2) 0.059(2) 0.081(2) 0.001(2) 0.0070(19) 0.0130(17)
C7 0.117(3) 0.136(3) 0.079(2) -0.014(3) 0.004(2) -0.029(2)
C8 0.099(3) 0.125(3) 0.134(3) 0.026(3) 0.015(2) -0.034(2)
C9 0.066(2) 0.061(2) 0.0471(19) -0.009(2) 0.0012(18) 0.0111(16)
C10 0.111(3) 0.124(3) 0.0708(19) 0.014(2) -0.0276(19) 0.049(2)
C11 0.0549(19) 0.064(2) 0.0442(17) 0.0036(18) 0.0083(16) -0.0035(19)
C12 0.133(3) 0.077(2) 0.0686(19) -0.042(2) -0.003(2) -0.0202(18)
C13 0.0413(16) 0.0387(17) 0.0344(14) 0.0071(16) 0.0025(13) 0.0036(13)
C14 0.0424(17) 0.0434(17) 0.0379(13) 0.0018(15) 0.0066(14) -0.0005(14)
C15 0.0446(18) 0.0453(19) 0.0444(16) -0.0079(17) 0.0007(15) 0.0027(16)
C16 0.0446(18) 0.070(2) 0.0502(16) -0.0078(19) 0.0132(15) -0.0029(17)
C17 0.0486(19) 0.054(2) 0.0594(16) 0.0080(17) 0.0126(16) 0.0010(16)
C18 0.0547(18) 0.0517(19) 0.0437(15) -0.0024(18) 0.0096(14) 0.0043(15)
C19 0.0456(19) 0.046(2) 0.0531(18) 0.0016(18) 0.0081(15) -0.0007(16)
C20 0.0489(18) 0.057(2) 0.073(2) 0.0017(18) -0.0140(16) 0.0155(18)
C21 0.188(4) 0.049(2) 0.106(2) 0.013(3) -0.020(2) 0.0113(19)
C22 0.117(3) 0.151(3) 0.0637(19) 0.003(3) -0.004(2) 0.032(2)
C23 0.068(2) 0.0572(19) 0.0640(17) -0.0137(18) 0.0024(16) 0.0047(15)

loop_
_atom_type_symbol
_atom_type_description
_atom_type_scat_dispersion_real
_atom_type_scat_dispersion_imag
_atom_type_scat_source
C C 0.0033 0.0016 'International Tables Vol C Tables 4.2.6.8 and 6.1.1.4'
H H 0.0000 0.0000 'International Tables Vol C Tables 4.2.6.8 and 6.1.1.4'
N N 0.0061 0.0033 'International Tables Vol C Tables 4.2.6.8 and 6.1.1.4'
O O 0.0106 0.0060 'International Tables Vol C Tables 4.2.6.8 and 6.1.1.4'

loop_
_geom_angle_atom_site_label_1
_geom_angle_atom_site_label_2
_geom_angle_atom_site_label_3
_geom_angle
_geom_angle_publ_flag
C7 O1 C6 116.7(3) yes
C9 O3 C10 115.4(2) ?
C11 O5 C12 116.52(19) ?
C19 O9 C20 117.7(2) ?
C1 N1 C5 118.8(2) yes
C1 N1 C6 117.9(2) ?
C5 N1 C6 122.2(2) ?
O6 N2 O7 124.2(3) yes
O6 N2 C15 119.0(3) ?
O7 N2 C15 116.8(3) ?
C2 C1 N1 122.0(2) ?
C2 C1 C9 124.2(3) ?
N1 C1 C9 113.5(2) ?
C1 C2 C11 119.3(2) ?
C1 C2 C3 121.4(2) ?
C11 C2 C3 119.3(2) ?
C2 C3 C4 109.0(2) yes
C2 C3 C13 113.86(19) ?
C4 C3 C13 109.53(17) yes
C2 C3 H3 108.1 ?
C4 C3 H3 108.1 ?
C13 C3 H3 108.1 ?
C5 C4 C19 121.1(3) yes
C5 C4 C3 121.2(2) ?
C19 C4 C3 117.7(2) yes
C4 C5 N1 119.6(2) ?
C4 C5 C23 125.2(2) ?
N1 C5 C23 115.1(2) ?
O1 C6 N1 111.8(2) ?
O1 C6 H6A 109.3 ?
N1 C6 H6A 109.3 ?
O1 C6 H6B 109.3 ?
N1 C6 H6B 109.3 ?
H6A C6 H6B 107.9 ?
O1 C7 C8 111.3(3) ?
O1 C7 H7A 109.4 ?
C8 C7 H7A 109.4 ?
O1 C7 H7B 109.4 ?
C8 C7 H7B 109.4 ?
H7A C7 H7B 108.0 ?
C7 C8 H8A 109.5 ?
C7 C8 H8B 109.5 ?
H8A C8 H8B 109.5 ?
C7 C8 H8C 109.5 ?
H8A C8 H8C 109.5 ?
H8B C8 H8C 109.5 ?
O2 C9 O3 125.5(3) ?
O2 C9 C1 122.6(3) ?
O3 C9 C1 111.8(2) ?
O3 C10 H10A 109.5 ?
O3 C10 H10B 109.5 ?
H10A C10 H10B 109.5 ?
O3 C10 H10C 109.5 ?
H10A C10 H10C 109.5 ?
H10B C10 H10C 109.5 ?
O4 C11 O5 123.0(3) ?
O4 C11 C2 124.7(3) ?
O5 C11 C2 112.3(2) ?
O5 C12 H12A 109.5 ?
O5 C12 H12B 109.5 ?
H12A C12 H12B 109.5 ?
O5 C12 H12C 109.5 ?
H12A C12 H12C 109.5 ?
H12B C12 H12C 109.5 ?
C14 C13 C18 118.3(2) ?
C14 C13 C3 120.1(2) yes
C18 C13 C3 121.6(2) ?
C13 C14 C15 119.3(2) ?
C13 C14 H14 120.4 ?
C15 C14 H14 120.4 ?
C16 C15 C14 122.6(2) ?
C16 C15 N2 119.9(3) ?
C14 C15 N2 117.5(3) ?
C15 C16 C17 117.8(2) ?
C15 C16 H16 121.1 ?
C17 C16 H16 121.1 ?
C16 C17 C18 120.2(2) ?
C16 C17 H17 119.9 ?
C18 C17 H17 119.9 ?
C13 C18 C17 121.7(2) ?
C13 C18 H18 119.1 ?
C17 C18 H18 119.1 ?
O8 C19 O9 121.4(2) ?
O8 C19 C4 127.1(3) ?
O9 C19 C4 111.5(3) ?
O9 C20 C22 109.5(2) ?
O9 C20 C21 104.8(2) ?
C22 C20 C21 112.8(3) ?
O9 C20 H20 109.9 ?
C22 C20 H20 109.9 ?
C21 C20 H20 109.9 ?
C20 C21 H21A 109.5 ?
C20 C21 H21B 109.5 ?
H21A C21 H21B 109.5 ?
C20 C21 H21C 109.5 ?
H21A C21 H21C 109.5 ?
H21B C21 H21C 109.5 ?
C20 C22 H22A 109.5 ?
C20 C22 H22B 109.5 ?
H22A C22 H22B 109.5 ?
C20 C22 H22C 109.5 ?
H22A C22 H22C 109.5 ?
H22B C22 H22C 109.5 ?
C5 C23 H23A 109.5 ?
C5 C23 H23B 109.5 ?
H23A C23 H23B 109.5 ?
C5 C23 H23C 109.5 ?
H23A C23 H23C 109.5 ?
H23B C23 H23C 109.5 ?

loop_
_geom_bond_atom_site_label_1
_geom_bond_atom_site_label_2
_geom_bond_site_symmetry_2
_geom_bond_distance
_geom_bond_publ_flag
O1 C7 . 1.350(3) yes
O1 C6 . 1.391(3) yes
O2 C9 . 1.190(3) ?
O3 C9 . 1.322(3) ?
O3 C10 . 1.441(2) ?
O4 C11 . 1.201(2) ?
O5 C11 . 1.321(3) yes
O5 C12 . 1.445(2) ?
O6 N2 . 1.210(3) ?
O7 N2 . 1.225(2) ?
O8 C19 . 1.211(3) ?
O9 C19 . 1.331(3) yes
O9 C20 . 1.450(2) yes
N1 C1 . 1.380(3) yes
N1 C5 . 1.408(3) yes
N1 C6 . 1.459(3) ?
N2 C15 . 1.474(3) yes
C1 C2 . 1.320(3) yes
C1 C9 . 1.506(3) ?
C2 C11 . 1.476(3) ?
C2 C3 . 1.487(3) yes
C3 C4 . 1.523(3) yes
C3 C13 . 1.523(3) ?
C3 H3 . 0.9800 ?
C4 C5 . 1.339(3) yes
C4 C19 . 1.470(3) ?
C5 C23 . 1.508(3) ?
C6 H6A . 0.9700 ?
C6 H6B . 0.9700 ?
C7 C8 . 1.489(4) ?
C7 H7A . 0.9700 ?
C7 H7B . 0.9700 ?
C8 H8A . 0.9600 ?
C8 H8B . 0.9600 ?
C8 H8C . 0.9600 ?
C10 H10A . 0.9600 ?
C10 H10B . 0.9600 ?
C10 H10C . 0.9600 ?
C12 H12A . 0.9600 ?
C12 H12B . 0.9600 ?
C12 H12C . 0.9600 ?
C13 C14 . 1.369(3) ?
C13 C18 . 1.369(3) ?
C14 C15 . 1.380(3) ?
C14 H14 . 0.9300 ?
C15 C16 . 1.363(3) ?
C16 C17 . 1.364(3) ?
C16 H16 . 0.9300 ?
C17 C18 . 1.376(3) ?
C17 H17 . 0.9300 ?
C18 H18 . 0.9300 ?
C20 C22 . 1.492(3) ?
C20 C21 . 1.498(3) ?
C20 H20 . 0.9800 ?
C21 H21A . 0.9600 ?
C21 H21B . 0.9600 ?
C21 H21C . 0.9600 ?
C22 H22A . 0.9600 ?
C22 H22B . 0.9600 ?
C22 H22C . 0.9600 ?
C23 H23A . 0.9600 ?
C23 H23B . 0.9600 ?
C23 H23C . 0.9600 ?

loop_
_geom_torsion_atom_site_label_1
_geom_torsion_atom_site_label_2
_geom_torsion_atom_site_label_3
_geom_torsion_atom_site_label_4
_geom_torsion
_geom_torsion_publ_flag
C5 N1 C1 C2 -15.6(3) yes
C6 N1 C1 C2 153.2(3) ?
C5 N1 C1 C9 159.0(2) ?
C6 N1 C1 C9 -32.2(3) ?
N1 C1 C2 C11 175.6(2) ?
C9 C1 C2 C11 1.6(4) ?
N1 C1 C2 C3 -7.0(4) ?
C9 C1 C2 C3 179.0(2) ?
C1 C2 C3 C4 26.8(3) yes
C11 C2 C3 C4 -155.7(2) ?
C1 C2 C3 C13 -95.8(3) ?
C11 C2 C3 C13 81.7(3) ?
C2 C3 C4 C5 -27.8(3) yes
C13 C3 C4 C5 97.3(3) ?
C2 C3 C4 C19 154.7(2) ?
C13 C3 C4 C19 -80.1(2) ?
C19 C4 C5 N1 -173.71(19) ?
C3 C4 C5 N1 8.9(3) ?
C19 C4 C5 C23 2.6(4) ?
C3 C4 C5 C23 -174.8(2) ?
C1 N1 C5 C4 14.2(3) yes
C6 N1 C5 C4 -154.1(3) ?
C1 N1 C5 C23 -162.4(2) ?
C6 N1 C5 C23 29.2(3) ?
C7 O1 C6 N1 -90.3(3) ?
C1 N1 C6 O1 -67.5(3) ?
C5 N1 C6 O1 101.0(3) ?
C6 O1 C7 C8 178.2(3) ?
C10 O3 C9 O2 -1.0(4) ?
C10 O3 C9 C1 -178.8(2) ?
C2 C1 C9 O2 101.9(4) ?
N1 C1 C9 O2 -72.6(4) ?
C2 C1 C9 O3 -80.3(3) ?
N1 C1 C9 O3 105.3(3) ?
C12 O5 C11 O4 -3.4(4) ?
C12 O5 C11 C2 177.4(2) ?
C1 C2 C11 O4 -13.8(4) yes
C3 C2 C11 O4 168.8(2) ?
C1 C2 C11 O5 165.4(2) ?
C3 C2 C11 O5 -12.0(3) ?
C2 C3 C13 C14 -143.6(2) ?
C4 C3 C13 C14 94.1(3) yes
C2 C3 C13 C18 37.3(3) ?
C4 C3 C13 C18 -84.9(2) yes
C18 C13 C14 C15 2.8(3) ?
C3 C13 C14 C15 -176.36(19) ?
C13 C14 C15 C16 -1.9(3) ?
C13 C14 C15 N2 178.11(19) ?
O6 N2 C15 C16 176.5(2) ?
O7 N2 C15 C16 -2.1(3) ?
O6 N2 C15 C14 -3.5(3) ?
O7 N2 C15 C14 177.8(2) ?
C14 C15 C16 C17 0.8(4) ?
N2 C15 C16 C17 -179.3(2) ?
C15 C16 C17 C18 -0.5(4) ?
C14 C13 C18 C17 -2.6(3) ?
C3 C13 C18 C17 176.5(2) yes
C16 C17 C18 C13 1.5(4) ?
C20 O9 C19 O8 0.0(3) ?
C20 O9 C19 C4 179.48(18) ?
C5 C4 C19 O8 -5.0(4) yes
C3 C4 C19 O8 172.4(2) ?
C5 C4 C19 O9 175.5(2) yes
C3 C4 C19 O9 -7.0(3) ?
C19 O9 C20 C22 -82.1(3) ?
C19 O9 C20 C21 156.7(2) ?
